data_2204458
loop_
_publ_author_name
'Jian-Guo Yang'
'Fu-You Pan'

_publ_section_title
;
 2'-(2-Fluorobenzylidene)-2-hydroxybenzohydrazide
;
_journal_issue 11
_journal_name_full 'Acta Crystallographica Section E'
_journal_page_first o2009
_journal_page_last o2010
_journal_paper_doi 10.1107/S1600536804024614
_journal_volume 60
_journal_year 2004
_chemical_formula_iupac 'C14 H11 F N2 O2'
_chemical_formula_moiety 'C14 H11 F N2 O2'
_chemical_formula_sum 'C14 H11 F N2 O2'
_chemical_formula_weight 258.25
_chemical_name_systematic
;
2'-(2-Fluorobenzylidene)-2-hydroxybenzohydrazide
;
_space_group_IT_number 14
_symmetry_cell_setting monoclinic
_symmetry_space_group_name_Hall '-P 2ybc'
_symmetry_space_group_name_H-M 'P 1 21/c 1'
_atom_sites_solution_hydrogens geom
_atom_sites_solution_primary direct
_atom_sites_solution_secondary difmap
_audit_creation_method SHELXL-97
_cell_angle_alpha 90.00
_cell_angle_beta 101.556(3)
_cell_angle_gamma 90.00
_cell_formula_units_Z 4
_cell_length_a 4.9184(8)
_cell_length_b 23.655(4)
_cell_length_c 10.6092(17)
_cell_measurement_reflns_used 1820
_cell_measurement_temperature 298(2)
_cell_measurement_theta_max 51.705
_cell_measurement_theta_min 5.217
_cell_volume 1209.3(3)
_computing_cell_refinement 'SAINT (Bruker, 2002)'
_computing_data_collection 'SMART (Bruker, 2002)'
_computing_data_reduction SAINT
_computing_molecular_graphics SHELXTL
_computing_publication_material SHELXTL
_computing_structure_refinement SHELXTL
_computing_structure_solution 'SHELXTL (Bruker, 2002)'
_diffrn_ambient_temperature 298(2)
_diffrn_measured_fraction_theta_full 0.998
_diffrn_measured_fraction_theta_max 0.998
_diffrn_measurement_device_type 'Bruker APEX area-detector'
_diffrn_measurement_method '\f and \w'
_diffrn_radiation_monochromator graphite
_diffrn_radiation_source 'fine-focus sealed tube'
_diffrn_radiation_type MoK\a
_diffrn_radiation_wavelength 0.71073
_diffrn_reflns_av_R_equivalents 0.1171
_diffrn_reflns_av_sigmaI/netI 0.0789
_diffrn_reflns_limit_h_max 5
_diffrn_reflns_limit_h_min -5
_diffrn_reflns_limit_k_max 25
_diffrn_reflns_limit_k_min -28
_diffrn_reflns_limit_l_max 12
_diffrn_reflns_limit_l_min -12
_diffrn_reflns_number 6145
_diffrn_reflns_theta_full 25.20
_diffrn_reflns_theta_max 25.20
_diffrn_reflns_theta_min 1.72
_diffrn_standards_decay_% 0
_diffrn_standards_interval_time 0
_diffrn_standards_number 0
_exptl_absorpt_coefficient_mu 0.107
_exptl_absorpt_correction_T_max 0.9883
_exptl_absorpt_correction_T_min 0.9494
_exptl_absorpt_correction_type multi-scan
_exptl_absorpt_process_details '(SADABS; Bruker, 2002)'
_exptl_crystal_colour colourless
_exptl_crystal_density_diffrn 1.418
_exptl_crystal_density_method 'not measured'
_exptl_crystal_description Block
_exptl_crystal_F_000 536
_exptl_crystal_size_max 0.49
_exptl_crystal_size_mid 0.35
_exptl_crystal_size_min 0.11
_refine_diff_density_max 0.249
_refine_diff_density_min -0.229
_refine_ls_extinction_method none
_refine_ls_goodness_of_fit_ref 1.007
_refine_ls_hydrogen_treatment refall
_refine_ls_matrix_type full
_refine_ls_number_parameters 216
_refine_ls_number_reflns 2164
_refine_ls_number_restraints 0
_refine_ls_restrained_S_all 1.007
_refine_ls_R_factor_all 0.0667
_refine_ls_R_factor_gt 0.0536
_refine_ls_shift/su_max 0.000
_refine_ls_shift/su_mean 0.000
_refine_ls_structure_factor_coef Fsqd
_refine_ls_weighting_details 'calc w = 1/[\s^2^(Fo^2^)+(0.0729P)^2^] where P = (Fo^2^+2Fc^2^)/3'
_refine_ls_weighting_scheme calc
_refine_ls_wR_factor_gt 0.1329
_refine_ls_wR_factor_ref 0.1422
_reflns_number_gt 1639
_reflns_number_total 2164
_reflns_threshold_expression I>2\s(I)
_cod_data_source_file ci6453.cif
_cod_data_source_block I
_cod_original_sg_symbol_H-M 'P 21/c'
_cod_database_code 2204458
_cod_database_fobs_code 2204458

loop_
_symmetry_equiv_pos_as_xyz
'x, y, z'
'-x, y+1/2, -z+1/2'
'-x, -y, -z'
'x, -y-1/2, z-1/2'

loop_
_atom_site_label
_atom_site_fract_x
_atom_site_fract_y
_atom_site_fract_z
_atom_site_U_iso_or_equiv
_atom_site_adp_type
_atom_site_calc_flag
_atom_site_occupancy
_atom_site_type_symbol
O1 0.6833(3) 0.27703(6) 0.54273(12) 0.0560(4) Uani d 1 O
O2 1.2128(3) 0.25805(6) 0.89889(13) 0.0546(4) Uani d 1 O
N1 0.7708(3) 0.22816(6) 0.72823(16) 0.0471(4) Uani d 1 N
N2 0.5610(3) 0.19035(6) 0.68623(14) 0.0444(4) Uani d 1 N
F1 0.5519(3) 0.05635(6) 0.91684(12) 0.0779(5) Uani d 1 F
C1 0.8221(4) 0.27020(7) 0.65177(17) 0.0415(5) Uani d 1 C
C2 1.0573(4) 0.30864(7) 0.70406(16) 0.0392(4) Uani d 1 C
C3 1.2451(4) 0.30180(7) 0.82047(17) 0.0398(5) Uani d 1 C
C4 1.4623(4) 0.33952(8) 0.8553(2) 0.0497(5) Uani d 1 C
C5 1.4925(5) 0.38435(9) 0.7774(2) 0.0550(6) Uani d 1 C
C6 1.3060(5) 0.39294(9) 0.6642(2) 0.0579(6) Uani d 1 C
C7 1.0925(4) 0.35514(8) 0.62825(19) 0.0515(5) Uani d 1 C
C8 0.5416(4) 0.15094(8) 0.76425(19) 0.0493(5) Uani d 1 C
C9 0.3324(4) 0.10676(8) 0.73338(17) 0.0445(5) Uani d 1 C
C10 0.1188(4) 0.10818(9) 0.6263(2) 0.0517(5) Uani d 1 C
C11 -0.0719(5) 0.06531(9) 0.6017(2) 0.0636(6) Uani d 1 C
C12 -0.0569(5) 0.01991(10) 0.6845(2) 0.0660(7) Uani d 1 C
C13 0.1519(5) 0.01713(10) 0.7919(2) 0.0608(6) Uani d 1 C
C14 0.3410(4) 0.06011(8) 0.81343(19) 0.0504(5) Uani d 1 C
H1 0.874(5) 0.2244(8) 0.806(2) 0.058(6) Uiso d 1 H
H2 1.363(6) 0.2514(11) 0.960(3) 0.090(9) Uiso d 1 H
H4 1.590(4) 0.3328(10) 0.933(2) 0.070(6) Uiso d 1 H
H5 1.642(5) 0.4067(10) 0.799(2) 0.067(7) Uiso d 1 H
H6 1.324(4) 0.4254(10) 0.608(2) 0.072(7) Uiso d 1 H
H7 0.958(4) 0.3581(9) 0.550(2) 0.066(6) Uiso d 1 H
H8 0.673(4) 0.1495(9) 0.847(2) 0.068(6) Uiso d 1 H
H10 0.108(4) 0.1366(9) 0.566(2) 0.062(6) Uiso d 1 H
H11 -0.233(5) 0.0680(11) 0.535(3) 0.084(8) Uiso d 1 H
H12 -0.193(5) -0.0095(12) 0.677(2) 0.080(7) Uiso d 1 H
H13 0.171(5) -0.0112(11) 0.842(2) 0.076(8) Uiso d 1 H

loop_
_atom_site_aniso_label
_atom_site_aniso_U_11
_atom_site_aniso_U_22
_atom_site_aniso_U_33
_atom_site_aniso_U_12
_atom_site_aniso_U_13
_atom_site_aniso_U_23
O1 0.0607(9) 0.0558(9) 0.0394(8) -0.0073(7) -0.0188(6) 0.0054(6)
O2 0.0539(9) 0.0539(8) 0.0442(8) -0.0110(7) -0.0181(7) 0.0157(6)
N1 0.0509(10) 0.0427(9) 0.0383(9) -0.0076(7) -0.0134(7) 0.0005(7)
N2 0.0486(9) 0.0400(9) 0.0382(8) -0.0034(7) -0.0067(7) -0.0051(7)
F1 0.0934(10) 0.0770(9) 0.0527(8) -0.0058(7) -0.0107(7) 0.0201(6)
C1 0.0448(10) 0.0387(10) 0.0354(9) 0.0041(8) -0.0053(8) -0.0012(8)
C2 0.0434(10) 0.0345(9) 0.0356(9) 0.0045(7) -0.0022(8) -0.0020(7)
C3 0.0421(10) 0.0377(10) 0.0358(9) 0.0012(8) -0.0012(8) -0.0011(8)
C4 0.0496(12) 0.0505(12) 0.0426(11) -0.0062(9) -0.0063(9) -0.0035(9)
C5 0.0606(14) 0.0479(12) 0.0536(12) -0.0152(10) 0.0041(10) -0.0056(10)
C6 0.0761(15) 0.0450(12) 0.0500(12) -0.0105(11) 0.0061(11) 0.0042(10)
C7 0.0614(13) 0.0460(12) 0.0408(11) -0.0017(9) -0.0054(9) 0.0035(9)
C8 0.0595(12) 0.0449(11) 0.0369(10) -0.0038(9) -0.0060(9) -0.0010(9)
C9 0.0549(12) 0.0370(10) 0.0394(10) 0.0021(8) 0.0045(9) -0.0033(8)
C10 0.0577(12) 0.0420(11) 0.0504(12) 0.0005(9) -0.0012(10) 0.0024(10)
C11 0.0629(14) 0.0551(13) 0.0643(14) -0.0096(11) -0.0079(12) 0.0017(11)
C12 0.0722(15) 0.0455(13) 0.0782(16) -0.0109(11) 0.0097(13) -0.0018(11)
C13 0.0787(16) 0.0429(13) 0.0619(14) 0.0012(11) 0.0165(12) 0.0093(11)
C14 0.0594(12) 0.0492(12) 0.0406(10) 0.0028(10) 0.0049(9) 0.0029(9)

loop_
_atom_type_symbol
_atom_type_description
_atom_type_scat_dispersion_real
_atom_type_scat_dispersion_imag
_atom_type_scat_source
C C 0.0033 0.0016 'International Tables Vol C Tables 4.2.6.8 and 6.1.1.4'
H H 0.0000 0.0000 'International Tables Vol C Tables 4.2.6.8 and 6.1.1.4'
N N 0.0061 0.0033 'International Tables Vol C Tables 4.2.6.8 and 6.1.1.4'
O O 0.0106 0.0060 'International Tables Vol C Tables 4.2.6.8 and 6.1.1.4'
F F 0.0171 0.0103 'International Tables Vol C Tables 4.2.6.8 and 6.1.1.4'

loop_
_geom_angle_atom_site_label_1
_geom_angle_atom_site_label_2
_geom_angle_atom_site_label_3
_geom_angle
_geom_angle_publ_flag
C3 O2 H2 113.2(17) ?
C1 N1 N2 120.58(15) ?
C1 N1 H1 119.7(14) ?
N2 N1 H1 119.7(14) ?
C8 N2 N1 114.79(16) ?
O1 C1 N1 122.05(16) y
O1 C1 C2 120.90(17) ?
N1 C1 C2 117.05(15) y
C7 C2 C3 117.74(16) ?
C7 C2 C1 116.37(15) y
C3 C2 C1 125.88(16) y
O2 C3 C4 120.47(16) ?
O2 C3 C2 119.54(15) ?
C4 C3 C2 119.99(17) ?
C5 C4 C3 120.60(19) ?
C5 C4 H4 121.6(14) ?
C3 C4 H4 117.8(14) ?
C4 C5 C6 120.5(2) ?
C4 C5 H5 119.0(15) ?
C6 C5 H5 120.3(15) ?
C5 C6 C7 119.1(2) ?
C5 C6 H6 121.0(14) ?
C7 C6 H6 119.9(13) ?
C6 C7 C2 121.98(18) ?
C6 C7 H7 123.5(13) ?
C2 C7 H7 114.5(13) ?
N2 C8 C9 121.65(17) ?
N2 C8 H8 119.3(13) ?
C9 C8 H8 119.1(13) ?
C10 C9 C14 116.52(18) y
C10 C9 C8 123.54(17) y
C14 C9 C8 119.95(17) ?
C11 C10 C9 121.1(2) ?
C11 C10 H10 117.5(13) ?
C9 C10 H10 121.2(13) ?
C10 C11 C12 120.5(2) ?
C10 C11 H11 121.8(15) ?
C12 C11 H11 117.2(15) ?
C13 C12 C11 120.0(2) ?
C13 C12 H12 115.6(15) ?
C11 C12 H12 124.2(15) ?
C14 C13 C12 118.3(2) ?
C14 C13 H13 120.0(17) ?
C12 C13 H13 121.6(17) ?
F1 C14 C13 118.18(18) ?
F1 C14 C9 118.21(18) ?
C13 C14 C9 123.6(2) ?

loop_
_geom_bond_atom_site_label_1
_geom_bond_atom_site_label_2
_geom_bond_distance
_geom_bond_publ_flag
O1 C1 1.230(2) yes
O2 C3 1.357(2) yes
O2 H2 0.89(3) ?
N1 C1 1.339(2) yes
N1 N2 1.371(2) yes
N1 H1 0.88(2) ?
N2 C8 1.263(2) yes
F1 C14 1.353(2) yes
C1 C2 1.488(2) yes
C2 C7 1.394(3) ?
C2 C3 1.396(2) ?
C3 C4 1.384(3) ?
C4 C5 1.371(3) ?
C4 H4 0.95(2) ?
C5 C6 1.372(3) ?
C5 H5 0.90(2) ?
C6 C7 1.374(3) ?
C6 H6 0.99(2) ?
C7 H7 0.96(2) ?
C8 C9 1.457(3) y
C8 H8 0.98(2) ?
C9 C10 1.385(3) ?
C9 C14 1.388(3) ?
C10 C11 1.370(3) ?
C10 H10 0.92(2) ?
C11 C12 1.380(3) ?
C11 H11 0.96(3) ?
C12 C13 1.374(3) ?
C12 H12 0.96(3) ?
C13 C14 1.366(3) ?
C13 H13 0.85(3) ?

loop_
_geom_hbond_atom_site_label_D
_geom_hbond_atom_site_label_H
_geom_hbond_atom_site_label_A
_geom_hbond_site_symmetry_A
_geom_hbond_distance_DH
_geom_hbond_distance_HA
_geom_hbond_distance_DA
_geom_hbond_angle_DHA
_geom_hbond_publ_flag
N1 H1 O2 . 0.88(2) 1.93(2) 2.632(2) 136(2) yes
O2 H2 O1 4_666 0.89(3) 1.77(3) 2.638(2) 162(3) yes

loop_
_geom_torsion_atom_site_label_1
_geom_torsion_atom_site_label_2
_geom_torsion_atom_site_label_3
_geom_torsion_atom_site_label_4
_geom_torsion
C1 N1 N2 C8 176.55(18)
N2 N1 C1 O1 0.9(3)
N2 N1 C1 C2 -178.81(15)
O1 C1 C2 C7 6.0(3)
N1 C1 C2 C7 -174.36(17)
O1 C1 C2 C3 -173.27(18)
N1 C1 C2 C3 6.4(3)
C7 C2 C3 O2 177.96(17)
C1 C2 C3 O2 -2.8(3)
C7 C2 C3 C4 -2.0(3)
C1 C2 C3 C4 177.25(17)
O2 C3 C4 C5 -178.79(18)
C2 C3 C4 C5 1.1(3)
C3 C4 C5 C6 0.8(3)
C4 C5 C6 C7 -1.7(3)
C5 C6 C7 C2 0.8(3)
C3 C2 C7 C6 1.0(3)
C1 C2 C7 C6 -178.29(19)
N1 N2 C8 C9 -178.99(17)
N2 C8 C9 C10 -8.8(3)
N2 C8 C9 C14 171.22(19)
C14 C9 C10 C11 -0.3(3)
C8 C9 C10 C11 179.8(2)
C9 C10 C11 C12 0.8(4)
C10 C11 C12 C13 -0.7(4)
C11 C12 C13 C14 0.0(4)
C12 C13 C14 F1 -177.8(2)
C12 C13 C14 C9 0.6(3)
C10 C9 C14 F1 177.93(17)
C8 C9 C14 F1 -2.1(3)
C10 C9 C14 C13 -0.5(3)
C8 C9 C14 C13 179.49(19)

loop_
_cod_related_entry_id
_cod_related_entry_database
_cod_related_entry_code
1 ChemSpider 4489893
